data_2230618
loop_
_publ_author_name
'Gowda, B. Thimme'
'Foro, Sabine'
'Shakuntala, K.'

_publ_section_title
;
 Potassium <i>N</i>-bromo-4-chlorobenzenesulfonamidate monohydrate
;
_journal_coeditor_code DS2118
_journal_issue 7
_journal_name_full 'Acta Crystallographica Section E'
_journal_page_first m962
_journal_paper_doi 10.1107/S1600536811023610
_journal_volume 67
_journal_year 2011
_chemical_formula_iupac 'K +, C6 H4 Br Cl N O2 S -, H2 O1'
_chemical_formula_moiety 'K +, C6 H4 Br Cl N O2 S -, H2 O1'
_chemical_formula_sum 'C6 H6 Br Cl K N O3 S'
_chemical_formula_weight 326.64
_chemical_name_systematic
;
Potassium <i>N</i>-bromo-4-chlorobenzenesulfonamidate monohydrate
;
_space_group_IT_number 14
_symmetry_cell_setting monoclinic
_symmetry_space_group_name_Hall '-P 2ybc'
_symmetry_space_group_name_H-M 'P 1 21/c 1'
_atom_sites_solution_hydrogens geom
_atom_sites_solution_primary direct
_atom_sites_solution_secondary difmap
_audit_creation_method SHELXL-97
_cell_angle_alpha 90.00
_cell_angle_beta 99.947(9)
_cell_angle_gamma 90.00
_cell_formula_units_Z 4
_cell_length_a 15.5960(10)
_cell_length_b 10.1880(10)
_cell_length_c 6.7649(7)
_cell_measurement_reflns_used 2989
_cell_measurement_temperature 293(2)
_cell_measurement_theta_max 27.78
_cell_measurement_theta_min 3.02
_cell_volume 1058.73(17)
_computing_cell_refinement
;
CrysAlis RED (Oxford Diffraction, 2009)
;
_computing_data_collection
;
CrysAlis CCD (Oxford Diffraction, 2009)
;
_computing_data_reduction
;
CrysAlis RED (Oxford Diffraction, 2009)
;
_computing_molecular_graphics 'PLATON (Spek, 2009)'
_computing_publication_material 'SHELXL97 (Sheldrick, 2008)'
_computing_structure_refinement 'SHELXL97 (Sheldrick, 2008)'
_computing_structure_solution 'SHELXS97 (Sheldrick, 2008)'
_diffrn_ambient_temperature 293(2)
_diffrn_measured_fraction_theta_full 0.990
_diffrn_measured_fraction_theta_max 0.990
_diffrn_measurement_device_type
;
Oxford Diffraction Xcalibur diffractometer
with a Sapphire CCD detector
;
_diffrn_measurement_method
;
Rotation method data acquisition using \w
;
_diffrn_radiation_monochromator graphite
_diffrn_radiation_source 'fine-focus sealed tube'
_diffrn_radiation_type MoK\a
_diffrn_radiation_wavelength 0.71073
_diffrn_reflns_av_R_equivalents 0.0345
_diffrn_reflns_av_sigmaI/netI 0.0307
_diffrn_reflns_limit_h_max 17
_diffrn_reflns_limit_h_min -19
_diffrn_reflns_limit_k_max 12
_diffrn_reflns_limit_k_min -5
_diffrn_reflns_limit_l_max 6
_diffrn_reflns_limit_l_min -8
_diffrn_reflns_number 3796
_diffrn_reflns_theta_full 26.36
_diffrn_reflns_theta_max 26.36
_diffrn_reflns_theta_min 3.65
_diffrn_standards_decay_% 0
_exptl_absorpt_coefficient_mu 4.704
_exptl_absorpt_correction_T_max 0.3327
_exptl_absorpt_correction_T_min 0.2977
_exptl_absorpt_correction_type multi-scan
_exptl_absorpt_process_details
;
(CrysAlis RED; Oxford Diffraction, 2009)
;
_exptl_crystal_colour yellow
_exptl_crystal_density_diffrn 2.049
_exptl_crystal_density_method 'not measured'
_exptl_crystal_description prism
_exptl_crystal_F_000 640
_exptl_crystal_size_max 0.34
_exptl_crystal_size_mid 0.34
_exptl_crystal_size_min 0.30
_refine_diff_density_max 1.217
_refine_diff_density_min -0.953
_refine_ls_extinction_coef 0.044(3)
_refine_ls_extinction_expression Fc^*^=kFc[1+0.001xFc^2^\l^3^/sin(2\q)]^-1/4^
_refine_ls_extinction_method 'SHELXL97 (Sheldrick, 2008)'
_refine_ls_goodness_of_fit_ref 1.192
_refine_ls_hydrogen_treatment mixed
_refine_ls_matrix_type full
_refine_ls_number_parameters 134
_refine_ls_number_reflns 2147
_refine_ls_number_restraints 2
_refine_ls_restrained_S_all 1.191
_refine_ls_R_factor_all 0.0613
_refine_ls_R_factor_gt 0.0571
_refine_ls_shift/su_max 0.014
_refine_ls_shift/su_mean 0.001
_refine_ls_structure_factor_coef Fsqd
_refine_ls_weighting_details 'calc w=1/[\s^2^(Fo^2^)+(0.0614P)^2^+8.6450P] where P=(Fo^2^+2Fc^2^)/3'
_refine_ls_weighting_scheme calc
_refine_ls_wR_factor_gt 0.1539
_refine_ls_wR_factor_ref 0.1562
_reflns_number_gt 1984
_reflns_number_total 2147
_reflns_threshold_expression I>2\s(I)
_cod_data_source_file ds2118.cif
_cod_data_source_block I
_cod_original_sg_symbol_H-M 'P 21/c'
_cod_database_code 2230618
_cod_database_fobs_code 2230618

loop_
_symmetry_equiv_pos_as_xyz
'x, y, z'
'-x, y+1/2, -z+1/2'
'-x, -y, -z'
'x, -y-1/2, z-1/2'

loop_
_atom_site_type_symbol
_atom_site_label
_atom_site_fract_x
_atom_site_fract_y
_atom_site_fract_z
_atom_site_U_iso_or_equiv
_atom_site_adp_type
_atom_site_calc_flag
_atom_site_refinement_flags
_atom_site_occupancy
_atom_site_symmetry_multiplicity
_atom_site_disorder_assembly
_atom_site_disorder_group
Br Br1 0.25575(4) 0.43815(7) -0.31985(10) 0.0299(3) Uani d . 1 1 . .
K K1 0.44027(9) 0.61960(15) -0.3785(2) 0.0252(4) Uani d . 1 1 . .
Cl Cl1 -0.02963(13) 0.5964(3) 0.2758(3) 0.0534(6) Uani d . 1 1 . .
S S1 0.34113(9) 0.53777(15) 0.0566(2) 0.0190(4) Uani d . 1 1 . .
O O1 0.3587(3) 0.6607(5) -0.0369(7) 0.0310(11) Uani d . 1 1 . .
O O2 0.4024(3) 0.5053(6) 0.2355(7) 0.0329(11) Uani d . 1 1 . .
O O3 0.5513(3) 0.7034(5) -0.6370(8) 0.0318(11) Uani d D 1 1 . .
H H31 0.572(5) 0.692(9) -0.739(8) 0.038 Uiso d D 1 1 . .
H H32 0.589(4) 0.753(7) -0.578(12) 0.038 Uiso d D 1 1 . .
N N1 0.3390(4) 0.4126(6) -0.0831(8) 0.0258(12) Uani d . 1 1 . .
C C1 0.2367(4) 0.5577(6) 0.1250(9) 0.0197(12) Uani d . 1 1 . .
C C2 0.1965(4) 0.4475(7) 0.1854(11) 0.0278(14) Uani d . 1 1 . .
H H2 0.2239 0.3662 0.1914 0.033 Uiso calc R 1 1 . .
C C3 0.1148(5) 0.4602(8) 0.2370(11) 0.0341(16) Uani d . 1 1 . .
H H3 0.0867 0.3879 0.2806 0.041 Uiso calc R 1 1 . .
C C4 0.0755(4) 0.5829(8) 0.2223(10) 0.0306(15) Uani d . 1 1 . .
C C5 0.1156(5) 0.6906(8) 0.1639(11) 0.0371(17) Uani d . 1 1 . .
H H5 0.0885 0.7721 0.1573 0.044 Uiso calc R 1 1 . .
C C6 0.1977(5) 0.6771(7) 0.1141(10) 0.0286(14) Uani d . 1 1 . .
H H6 0.2260 0.7499 0.0733 0.034 Uiso calc R 1 1 . .

loop_
_atom_site_aniso_label
_atom_site_aniso_U_11
_atom_site_aniso_U_22
_atom_site_aniso_U_33
_atom_site_aniso_U_12
_atom_site_aniso_U_13
_atom_site_aniso_U_23
Br1 0.0227(4) 0.0383(5) 0.0267(4) -0.0011(3) -0.0019(3) -0.0082(3)
K1 0.0199(7) 0.0332(8) 0.0234(7) 0.0037(5) 0.0062(5) 0.0010(6)
Cl1 0.0198(9) 0.0954(18) 0.0479(11) 0.0083(10) 0.0137(8) 0.0025(11)
S1 0.0136(7) 0.0251(8) 0.0178(7) -0.0009(5) 0.0013(5) -0.0026(5)
O1 0.032(3) 0.029(2) 0.034(3) -0.009(2) 0.014(2) -0.005(2)
O2 0.019(2) 0.052(3) 0.024(2) 0.006(2) -0.0043(18) -0.003(2)
O3 0.023(2) 0.042(3) 0.032(3) -0.005(2) 0.008(2) 0.000(2)
N1 0.021(3) 0.032(3) 0.024(3) 0.005(2) 0.002(2) -0.003(2)
C1 0.018(3) 0.025(3) 0.016(3) 0.000(2) 0.001(2) -0.002(2)
C2 0.020(3) 0.027(3) 0.037(4) 0.002(2) 0.007(3) 0.002(3)
C3 0.028(4) 0.040(4) 0.036(4) -0.010(3) 0.009(3) 0.002(3)
C4 0.016(3) 0.056(5) 0.020(3) 0.003(3) 0.003(2) 0.000(3)
C5 0.036(4) 0.040(4) 0.036(4) 0.015(3) 0.010(3) 0.002(3)
C6 0.029(3) 0.026(3) 0.033(3) 0.002(3) 0.012(3) 0.006(3)

loop_
_atom_type_symbol
_atom_type_description
_atom_type_scat_dispersion_real
_atom_type_scat_dispersion_imag
_atom_type_scat_source
C C 0.0033 0.0016 'International Tables Vol C Tables 4.2.6.8 and 6.1.1.4'
H H 0.0000 0.0000 'International Tables Vol C Tables 4.2.6.8 and 6.1.1.4'
Br Br -0.2901 2.4595 'International Tables Vol C Tables 4.2.6.8 and 6.1.1.4'
Cl Cl 0.1484 0.1585 'International Tables Vol C Tables 4.2.6.8 and 6.1.1.4'
K K 0.2009 0.2494 'International Tables Vol C Tables 4.2.6.8 and 6.1.1.4'
N N 0.0061 0.0033 'International Tables Vol C Tables 4.2.6.8 and 6.1.1.4'
O O 0.0106 0.0060 'International Tables Vol C Tables 4.2.6.8 and 6.1.1.4'
S S 0.1246 0.1234 'International Tables Vol C Tables 4.2.6.8 and 6.1.1.4'

loop_
_geom_angle_atom_site_label_1
_geom_angle_atom_site_label_2
_geom_angle_atom_site_label_3
_geom_angle_site_symmetry_1
_geom_angle_site_symmetry_3
_geom_angle
_geom_angle_publ_flag
N1 Br1 K1 . . 73.28(18) ?
O1 K1 O2 4_575 3_665 147.39(17) ?
O1 K1 O3 4_575 . 78.43(15) ?
O2 K1 O3 3_665 . 75.72(16) ?
O1 K1 O3 4_575 4_576 84.28(16) ?
O2 K1 O3 3_665 4_576 71.01(15) ?
O3 K1 O3 . 4_576 77.42(11) ?
O1 K1 O2 4_575 1_554 88.05(16) ?
O2 K1 O2 3_665 1_554 99.40(13) ?
O3 K1 O2 . 1_554 66.52(15) ?
O3 K1 O2 4_576 1_554 143.94(16) ?
O1 K1 O1 4_575 . 87.38(13) ?
O2 K1 O1 3_665 . 105.97(15) ?
O3 K1 O1 . . 150.63(16) ?
O3 K1 O1 4_576 . 75.66(14) ?
O2 K1 O1 1_554 . 139.19(15) ?
O1 K1 O3 4_575 3_664 148.56(15) ?
O2 K1 O3 3_665 3_664 60.31(15) ?
O3 K1 O3 . 3_664 107.41(13) ?
O3 K1 O3 4_576 3_664 127.12(10) ?
O2 K1 O3 1_554 3_664 67.58(15) ?
O1 K1 O3 . 3_664 98.14(14) ?
O1 K1 N1 4_575 . 120.12(14) ?
O2 K1 N1 3_665 . 89.06(15) ?
O3 K1 N1 . . 159.76(16) ?
O3 K1 N1 4_576 . 110.52(14) ?
O2 K1 N1 1_554 . 103.80(15) ?
O1 K1 N1 . . 46.50(13) ?
O3 K1 N1 3_664 . 52.68(13) ?
O1 K1 Br1 4_575 . 98.17(12) ?
O2 K1 Br1 3_665 . 114.30(12) ?
O3 K1 Br1 . . 147.31(12) ?
O3 K1 Br1 4_576 . 135.01(11) ?
O2 K1 Br1 1_554 . 80.94(11) ?
O1 K1 Br1 . . 59.70(10) ?
O3 K1 Br1 3_664 . 59.85(9) ?
N1 K1 Br1 . . 31.60(9) ?
O2 S1 O1 . . 114.6(3) ?
O2 S1 N1 . . 105.0(3) ?
O1 S1 N1 . . 114.9(3) ?
O2 S1 C1 . . 108.1(3) ?
O1 S1 C1 . . 105.3(3) ?
N1 S1 C1 . . 108.7(3) ?
S1 O1 K1 . 4_576 130.8(3) ?
S1 O1 K1 . . 111.7(3) ?
K1 O1 K1 4_576 . 101.36(15) ?
S1 O2 K1 . 3_665 144.2(3) ?
S1 O2 K1 . 1_556 133.0(3) ?
K1 O2 K1 3_665 1_556 80.60(12) ?
K1 O3 K1 . 4_575 99.95(16) ?
K1 O3 K1 . 3_664 72.59(13) ?
K1 O3 K1 4_575 3_664 132.42(18) ?
K1 O3 H31 . . 149(6) ?
K1 O3 H31 4_575 . 84(6) ?
K1 O3 H31 3_664 . 82(6) ?
K1 O3 H32 . . 110(6) ?
K1 O3 H32 4_575 . 102(6) ?
K1 O3 H32 3_664 . 125(6) ?
H31 O3 H32 . . 98(9) ?
S1 N1 Br1 . . 109.5(3) ?
S1 N1 K1 . . 83.6(2) ?
Br1 N1 K1 . . 75.12(18) ?
C6 C1 C2 . . 121.5(6) ?
C6 C1 S1 . . 120.7(5) ?
C2 C1 S1 . . 117.8(5) ?
C1 C2 C3 . . 118.9(6) ?
C1 C2 H2 . . 120.6 ?
C3 C2 H2 . . 120.6 ?
C2 C3 C4 . . 118.7(7) ?
C2 C3 H3 . . 120.7 ?
C4 C3 H3 . . 120.7 ?
C5 C4 C3 . . 122.0(7) ?
C5 C4 Cl1 . . 119.6(6) ?
C3 C4 Cl1 . . 118.4(6) ?
C4 C5 C6 . . 118.8(7) ?
C4 C5 H5 . . 120.6 ?
C6 C5 H5 . . 120.6 ?
C1 C6 C5 . . 120.1(7) ?
C1 C6 H6 . . 120.0 ?
C5 C6 H6 . . 120.0 ?

loop_
_geom_bond_atom_site_label_1
_geom_bond_atom_site_label_2
_geom_bond_site_symmetry_2
_geom_bond_distance
_geom_bond_publ_flag
Br1 N1 . 1.897(5) ?
Br1 K1 . 3.5001(16) ?
K1 O1 4_575 2.704(5) ?
K1 O2 3_665 2.784(5) ?
K1 O3 . 2.799(5) ?
K1 O3 4_576 2.818(6) ?
K1 O2 1_554 2.827(5) ?
K1 O1 . 2.855(5) ?
K1 O3 3_664 3.295(6) ?
K1 N1 . 3.468(6) ?
Cl1 C4 . 1.745(7) ?
S1 O2 . 1.446(5) ?
S1 O1 . 1.450(5) ?
S1 N1 . 1.584(6) ?
S1 C1 . 1.780(6) ?
O1 K1 4_576 2.704(5) ?
O2 K1 3_665 2.784(5) ?
O2 K1 1_556 2.827(5) ?
O3 K1 4_575 2.818(6) ?
O3 K1 3_664 3.295(6) ?
O3 H31 . 0.82(2) ?
O3 H32 . 0.82(2) ?
C1 C6 . 1.356(9) ?
C1 C2 . 1.382(9) ?
C2 C3 . 1.384(10) ?
C2 H2 . 0.9300 ?
C3 C4 . 1.388(11) ?
C3 H3 . 0.9300 ?
C4 C5 . 1.355(11) ?
C5 C6 . 1.386(10) ?
C5 H5 . 0.9300 ?
C6 H6 . 0.9300 ?

loop_
_geom_hbond_atom_site_label_D
_geom_hbond_atom_site_label_H
_geom_hbond_atom_site_label_A
_geom_hbond_site_symmetry_A
_geom_hbond_distance_DH
_geom_hbond_distance_HA
_geom_hbond_distance_DA
_geom_hbond_angle_DHA
O3 H31 N1 3_664 0.82(2) 2.25(5) 3.005(8) 152(8)
O3 H32 N1 2_654 0.82(2) 2.16(3) 2.967(8) 166(9)

loop_
_geom_torsion_atom_site_label_1
_geom_torsion_atom_site_label_2
_geom_torsion_atom_site_label_3
_geom_torsion_atom_site_label_4
_geom_torsion_site_symmetry_1
_geom_torsion_site_symmetry_2
_geom_torsion_site_symmetry_3
_geom_torsion_site_symmetry_4
_geom_torsion
_geom_torsion_publ_flag
N1 Br1 K1 O1 . . . 4_575 -137.2(2) ?
N1 Br1 K1 O2 . . . 3_665 39.8(2) ?
N1 Br1 K1 O3 . . . . 141.5(3) ?
N1 Br1 K1 O3 . . . 4_576 -47.2(2) ?
N1 Br1 K1 O2 . . . 1_554 136.1(2) ?
N1 Br1 K1 O1 . . . . -55.1(2) ?
N1 Br1 K1 O3 . . . 3_664 66.8(2) ?
O2 S1 O1 K1 . . . 4_576 -27.2(5) ?
N1 S1 O1 K1 . . . 4_576 -148.9(3) ?
C1 S1 O1 K1 . . . 4_576 91.5(4) ?
O2 S1 O1 K1 . . . . 101.4(3) ?
N1 S1 O1 K1 . . . . -20.3(4) ?
C1 S1 O1 K1 . . . . -139.9(3) ?
O1 K1 O1 S1 4_575 . . . 148.80(19) ?
O2 K1 O1 S1 3_665 . . . -61.4(3) ?
O3 K1 O1 S1 . . . . -150.6(3) ?
O3 K1 O1 S1 4_576 . . . -126.4(3) ?
O2 K1 O1 S1 1_554 . . . 64.8(4) ?
O3 K1 O1 S1 3_664 . . . -0.1(3) ?
N1 K1 O1 S1 . . . . 11.4(2) ?
Br1 K1 O1 S1 . . . . 47.7(2) ?
O1 K1 O1 K1 4_575 . . 4_576 -68.3(3) ?
O2 K1 O1 K1 3_665 . . 4_576 81.47(19) ?
O3 K1 O1 K1 . . . 4_576 -7.7(4) ?
O3 K1 O1 K1 4_576 . . 4_576 16.46(16) ?
O2 K1 O1 K1 1_554 . . 4_576 -152.3(2) ?
O3 K1 O1 K1 3_664 . . 4_576 142.81(15) ?
N1 K1 O1 K1 . . . 4_576 154.3(3) ?
Br1 K1 O1 K1 . . . 4_576 -169.3(2) ?
O1 S1 O2 K1 . . . 3_665 -88.7(6) ?
N1 S1 O2 K1 . . . 3_665 38.3(6) ?
C1 S1 O2 K1 . . . 3_665 154.2(5) ?
O1 S1 O2 K1 . . . 1_556 66.9(5) ?
N1 S1 O2 K1 . . . 1_556 -166.1(4) ?
C1 S1 O2 K1 . . . 1_556 -50.2(5) ?
O1 K1 O3 K1 4_575 . . 4_575 -16.53(16) ?
O2 K1 O3 K1 3_665 . . 4_575 -176.5(2) ?
O3 K1 O3 K1 4_576 . . 4_575 -103.2(2) ?
O2 K1 O3 K1 1_554 . . 4_575 76.40(17) ?
O1 K1 O3 K1 . . . 4_575 -79.2(3) ?
O3 K1 O3 K1 3_664 . . 4_575 131.51(17) ?
N1 K1 O3 K1 . . . 4_575 141.2(4) ?
Br1 K1 O3 K1 . . . 4_575 70.6(3) ?
O1 K1 O3 K1 4_575 . . 3_664 -148.04(15) ?
O2 K1 O3 K1 3_665 . . 3_664 52.01(12) ?
O3 K1 O3 K1 4_576 . . 3_664 125.32(11) ?
O2 K1 O3 K1 1_554 . . 3_664 -55.11(13) ?
O1 K1 O3 K1 . . . 3_664 149.3(3) ?
O3 K1 O3 K1 3_664 . . 3_664 0.0 ?
N1 K1 O3 K1 . . . 3_664 9.7(4) ?
Br1 K1 O3 K1 . . . 3_664 -60.9(2) ?
O2 S1 N1 Br1 . . . . 177.0(3) ?
O1 S1 N1 Br1 . . . . -56.3(4) ?
C1 S1 N1 Br1 . . . . 61.5(4) ?
O2 S1 N1 K1 . . . . -111.3(2) ?
O1 S1 N1 K1 . . . . 15.5(3) ?
C1 S1 N1 K1 . . . . 133.2(2) ?
K1 Br1 N1 S1 . . . . 77.5(3) ?
O1 K1 N1 S1 4_575 . . . -61.2(3) ?
O2 K1 N1 S1 3_665 . . . 103.5(2) ?
O3 K1 N1 S1 . . . . 144.3(4) ?
O3 K1 N1 S1 4_576 . . . 34.2(2) ?
O2 K1 N1 S1 1_554 . . . -157.0(2) ?
O1 K1 N1 S1 . . . . -9.74(19) ?
O3 K1 N1 S1 3_664 . . . 155.9(3) ?
Br1 K1 N1 S1 . . . . -112.2(3) ?
O1 K1 N1 Br1 4_575 . . . 51.0(2) ?
O2 K1 N1 Br1 3_665 . . . -144.32(18) ?
O3 K1 N1 Br1 . . . . -103.5(4) ?
O3 K1 N1 Br1 4_576 . . . 146.39(17) ?
O2 K1 N1 Br1 1_554 . . . -44.9(2) ?
O1 K1 N1 Br1 . . . . 102.4(2) ?
O3 K1 N1 Br1 3_664 . . . -91.9(2) ?
O2 S1 C1 C6 . . . . 112.9(6) ?
O1 S1 C1 C6 . . . . -10.0(6) ?
N1 S1 C1 C6 . . . . -133.7(6) ?
O2 S1 C1 C2 . . . . -68.3(6) ?
O1 S1 C1 C2 . . . . 168.8(5) ?
N1 S1 C1 C2 . . . . 45.1(6) ?
C6 C1 C2 C3 . . . . -0.4(10) ?
S1 C1 C2 C3 . . . . -179.2(5) ?
C1 C2 C3 C4 . . . . 1.2(11) ?
C2 C3 C4 C5 . . . . -1.6(11) ?
C2 C3 C4 Cl1 . . . . 176.9(6) ?
C3 C4 C5 C6 . . . . 1.1(11) ?
Cl1 C4 C5 C6 . . . . -177.4(6) ?
C2 C1 C6 C5 . . . . -0.1(10) ?
S1 C1 C6 C5 . . . . 178.6(5) ?
C4 C5 C6 C1 . . . . -0.2(11) ?
